data_4034938
loop_
_publ_author_name
'Hao, Tao-Tao'
'Liang, Hao-Ran'
'Ou-Yang, Ying-Han'
'Yin, Chang-Zhen'
'Zheng, Xue-Li'
'Yuan, Mao-Lin'
'Li, Rui-Xiang'
'Fu, Hai-Yan'
'Chen, Hua'

_publ_section_title
;
 Palladium-Catalyzed Domino Reaction for Stereoselective Synthesis of
 Multisubstituted Olefins: Construction of Blue Luminogens.
;
_journal_issue 8
_journal_name_full 'The Journal of organic chemistry'
_journal_page_first 4441
_journal_page_last 4454
_journal_paper_doi 10.1021/acs.joc.8b00150
_journal_volume 83
_journal_year 2018
_chemical_formula_moiety 'C26 H25 O'
_chemical_formula_sum 'C26 H25 O'
_chemical_formula_weight 353.46
_space_group_crystal_system triclinic
_space_group_IT_number 2
_space_group_name_Hall '-P 1'
_space_group_name_H-M_alt 'P -1'
_atom_sites_solution_hydrogens geom
_atom_sites_solution_primary direct
_audit_creation_date 2017-11-16
_audit_creation_method
;
Olex2 1.2
(compiled 2017.03.28 svn.r3405 for OlexSys, GUI svn.r5337)
;
_cell_angle_alpha 99.769(4)
_cell_angle_beta 96.190(5)
_cell_angle_gamma 109.258(6)
_cell_formula_units_Z 2
_cell_length_a 8.8859(6)
_cell_length_b 9.9045(6)
_cell_length_c 11.8557(6)
_cell_measurement_reflns_used 4835
_cell_measurement_temperature 294.24(10)
_cell_measurement_theta_max 72.1940
_cell_measurement_theta_min 5.5560
_cell_volume 955.59(11)
_computing_cell_refinement
;
CrysAlisPro, Agilent Technologies,
Version 1.171.37.35 (release 13-08-2014 CrysAlis171 .NET)
(compiled Aug 13 2014,18:06:01)
;
_computing_data_collection
;
CrysAlisPro, Agilent Technologies,
Version 1.171.37.35 (release 13-08-2014 CrysAlis171 .NET)
(compiled Aug 13 2014,18:06:01)
;
_computing_data_reduction
;
CrysAlisPro, Agilent Technologies,
Version 1.171.37.35 (release 13-08-2014 CrysAlis171 .NET)
(compiled Aug 13 2014,18:06:01)
;
_computing_molecular_graphics 'Olex2 (Dolomanov et al., 2009)'
_computing_publication_material 'Olex2 (Dolomanov et al., 2009)'
_computing_structure_refinement 'ShelXL (Sheldrick, 2015)'
_computing_structure_solution 'ShelXT (Sheldrick, 2015)'
_diffrn_ambient_environment air
_diffrn_ambient_temperature 294.24(10)
_diffrn_detector 'CCD plate'
_diffrn_detector_area_resol_mean 15.9595
_diffrn_detector_type EosS2
_diffrn_measured_fraction_theta_full 0.999
_diffrn_measured_fraction_theta_max 0.975
_diffrn_measurement_details
;
#__ type_ start__ end____ width___ exp.time_
  1 omega  -31.00   53.00   1.0000    1.0000
omega____ theta____ kappa____ phi______ frames
    -       36.0421  -57.0000  150.0000 84

#__ type_ start__ end____ width___ exp.time_
  2 omega   19.00  103.00   1.0000    1.0000
omega____ theta____ kappa____ phi______ frames
    -       36.0421   57.0000    0.0000 84

#__ type_ start__ end____ width___ exp.time_
  3 omega   23.00   89.00   1.0000    1.0000
omega____ theta____ kappa____ phi______ frames
    -       36.0421 -125.0000   60.0000 66

#__ type_ start__ end____ width___ exp.time_
  4 omega    7.00  107.00   1.0000    1.0000
omega____ theta____ kappa____ phi______ frames
    -       36.0421   19.0000  150.0000 100

#__ type_ start__ end____ width___ exp.time_
  5 omega  -31.00   53.00   1.0000    1.0000
omega____ theta____ kappa____ phi______ frames
    -       36.0421  -57.0000 -150.0000 84

#__ type_ start__ end____ width___ exp.time_
  6 omega   23.00   89.00   1.0000    1.0000
omega____ theta____ kappa____ phi______ frames
    -       36.0421 -125.0000  -60.0000 66

#__ type_ start__ end____ width___ exp.time_
  7 omega   23.00   89.00   1.0000    1.0000
omega____ theta____ kappa____ phi______ frames
    -       36.0421 -125.0000   90.0000 66

#__ type_ start__ end____ width___ exp.time_
  8 omega   23.00   89.00   1.0000    1.0000
omega____ theta____ kappa____ phi______ frames
    -       36.0421 -125.0000    0.0000 66

#__ type_ start__ end____ width___ exp.time_
  9 omega   23.00   89.00   1.0000    1.0000
omega____ theta____ kappa____ phi______ frames
    -       36.0421 -125.0000 -180.0000 66

#__ type_ start__ end____ width___ exp.time_
 10 omega   38.00   91.00   1.0000    1.0000
omega____ theta____ kappa____ phi______ frames
    -      108.0000  -30.0000  -60.0000 53

#__ type_ start__ end____ width___ exp.time_
 11 omega   39.00  109.00   1.0000    1.0000
omega____ theta____ kappa____ phi______ frames
    -      108.0000  -94.0000  -90.0000 70

#__ type_ start__ end____ width___ exp.time_
 12 omega   40.00  135.00   1.0000    1.0000
omega____ theta____ kappa____ phi______ frames
    -      108.0000  -77.0000 -180.0000 95

#__ type_ start__ end____ width___ exp.time_
 13 omega   91.00  176.00   1.0000    1.0000
omega____ theta____ kappa____ phi______ frames
    -      108.0000   45.0000  -90.0000 85

#__ type_ start__ end____ width___ exp.time_
 14 omega   39.00  109.00   1.0000    1.0000
omega____ theta____ kappa____ phi______ frames
    -      108.0000  -94.0000  120.0000 70

#__ type_ start__ end____ width___ exp.time_
 15 omega   40.00   98.00   1.0000    1.0000
omega____ theta____ kappa____ phi______ frames
    -      108.0000  -45.0000  150.0000 58

#__ type_ start__ end____ width___ exp.time_
 16 omega   40.00  135.00   1.0000    1.0000
omega____ theta____ kappa____ phi______ frames
    -      108.0000  -77.0000  -30.0000 95

#__ type_ start__ end____ width___ exp.time_
 17 omega   40.00   98.00   1.0000    1.0000
omega____ theta____ kappa____ phi______ frames
    -      108.0000  -45.0000    0.0000 58

#__ type_ start__ end____ width___ exp.time_
 18 omega   40.00   98.00   1.0000    1.0000
omega____ theta____ kappa____ phi______ frames
    -      108.0000  -45.0000   90.0000 58

#__ type_ start__ end____ width___ exp.time_
 19 omega   38.00   91.00   1.0000    1.0000
omega____ theta____ kappa____ phi______ frames
    -      108.0000  -30.0000   30.0000 53

#__ type_ start__ end____ width___ exp.time_
 20 omega   38.00   91.00   1.0000    1.0000
omega____ theta____ kappa____ phi______ frames
    -      108.0000  -30.0000 -120.0000 53

#__ type_ start__ end____ width___ exp.time_
 21 omega   38.00  116.00   1.0000    1.0000
omega____ theta____ kappa____ phi______ frames
    -      108.0000 -111.0000   60.0000 78

#__ type_ start__ end____ width___ exp.time_
 22 omega   39.00  177.00   1.0000    1.0000
omega____ theta____ kappa____ phi______ frames
    -      108.0000    0.0000 -120.0000 138

#__ type_ start__ end____ width___ exp.time_
 23 omega   19.00  103.00   1.0000    1.0000
omega____ theta____ kappa____ phi______ frames
    -       36.0421   57.0000  -60.0000 84

#__ type_ start__ end____ width___ exp.time_
 24 omega  -35.00   65.00   1.0000    1.0000
omega____ theta____ kappa____ phi______ frames
    -       36.0421  -19.0000    0.0000 100

#__ type_ start__ end____ width___ exp.time_
 25 omega    9.00  104.00   1.0000    1.0000
omega____ theta____ kappa____ phi______ frames
    -       36.0421   77.0000 -150.0000 95

#__ type_ start__ end____ width___ exp.time_
 26 omega    9.00  104.00   1.0000    1.0000
omega____ theta____ kappa____ phi______ frames
    -       36.0421   77.0000   60.0000 95

#__ type_ start__ end____ width___ exp.time_
 27 omega  -33.00   55.00   1.0000    1.0000
omega____ theta____ kappa____ phi______ frames
    -       36.0421  -38.0000  -60.0000 88

#__ type_ start__ end____ width___ exp.time_
 28 omega    9.00  104.00   1.0000    1.0000
omega____ theta____ kappa____ phi______ frames
    -       36.0421   77.0000  150.0000 95

#__ type_ start__ end____ width___ exp.time_
 29 omega   70.00   95.00   1.0000    1.0000
omega____ theta____ kappa____ phi______ frames
    -      108.0000   15.0000   60.0000 25
;
_diffrn_measurement_device 'four-circle diffractometer'
_diffrn_measurement_device_type 'New Gemini, Dual, Cu at zero, EosS2'
_diffrn_measurement_method '\w scans'
_diffrn_orient_matrix_UB_11 0.0921109000
_diffrn_orient_matrix_UB_12 0.0489030000
_diffrn_orient_matrix_UB_13 0.1262548000
_diffrn_orient_matrix_UB_21 -0.1613384000
_diffrn_orient_matrix_UB_22 -0.0245907000
_diffrn_orient_matrix_UB_23 0.0447305000
_diffrn_orient_matrix_UB_31 -0.0170291000
_diffrn_orient_matrix_UB_32 -0.1597285000
_diffrn_orient_matrix_UB_33 0.0008060000
_diffrn_radiation_monochromator graphite
_diffrn_radiation_probe x-ray
_diffrn_radiation_type CuK\a
_diffrn_radiation_wavelength 1.54184
_diffrn_reflns_av_R_equivalents 0.0205
_diffrn_reflns_av_unetI/netI 0.0197
_diffrn_reflns_Laue_measured_fraction_full 0.999
_diffrn_reflns_Laue_measured_fraction_max 0.975
_diffrn_reflns_limit_h_max 10
_diffrn_reflns_limit_h_min -10
_diffrn_reflns_limit_k_max 8
_diffrn_reflns_limit_k_min -11
_diffrn_reflns_limit_l_max 14
_diffrn_reflns_limit_l_min -13
_diffrn_reflns_number 9204
_diffrn_reflns_point_group_measured_fraction_full 0.999
_diffrn_reflns_point_group_measured_fraction_max 0.975
_diffrn_reflns_theta_full 67.684
_diffrn_reflns_theta_max 72.236
_diffrn_reflns_theta_min 4.847
_diffrn_source 'Enhance (Cu) X-ray Source'
_exptl_absorpt_coefficient_mu 0.556
_exptl_absorpt_correction_T_max 1.00000
_exptl_absorpt_correction_T_min 0.68928
_exptl_absorpt_correction_type multi-scan
_exptl_absorpt_process_details
;
CrysAlisPro, Agilent Technologies,
Version 1.171.37.35 (release 13-08-2014 CrysAlis171 .NET)
(compiled Aug 13 2014,18:06:01)
Empirical absorption correction using spherical harmonics,
 implemented in SCALE3 ABSPACK scaling algorithm.
;
_exptl_crystal_colour 'clear light colourless'
_exptl_crystal_colour_lustre clear
_exptl_crystal_colour_modifier light
_exptl_crystal_colour_primary colourless
_exptl_crystal_density_diffrn 1.228
_exptl_crystal_description block
_exptl_crystal_F_000 378
_exptl_crystal_size_max 0.65
_exptl_crystal_size_mid 0.6
_exptl_crystal_size_min 0.5
_refine_diff_density_max 0.543
_refine_diff_density_min -0.347
_refine_diff_density_rms 0.056
_refine_ls_extinction_method none
_refine_ls_goodness_of_fit_ref 1.048
_refine_ls_hydrogen_treatment constr
_refine_ls_matrix_type full
_refine_ls_number_parameters 246
_refine_ls_number_reflns 3687
_refine_ls_number_restraints 0
_refine_ls_restrained_S_all 1.048
_refine_ls_R_factor_all 0.0678
_refine_ls_R_factor_gt 0.0630
_refine_ls_shift/su_max 0.000
_refine_ls_shift/su_mean 0.000
_refine_ls_structure_factor_coef Fsqd
_refine_ls_weighting_details 'w=1/[\s^2^(Fo^2^)+(0.1265P)^2^+0.1752P] where P=(Fo^2^+2Fc^2^)/3'
_refine_ls_weighting_scheme calc
_refine_ls_wR_factor_gt 0.1832
_refine_ls_wR_factor_ref 0.1890
_reflns_Friedel_coverage 0.000
_reflns_number_gt 3244
_reflns_number_total 3687
_reflns_threshold_expression 'I > 2\s(I)'
_cod_data_source_file jo8b00150_si_002.cif
_cod_data_source_block ch-htt-4472_cmpd_6f
_cod_original_cell_volume 955.60(10)
_cod_database_code 4034938
_shelx_shelxl_version_number 2014/7
_shelx_space_group_comment
;
The symmetry employed for this shelxl refinement is uniquely defined
by the following loop, which should always be used as a source of
symmetry information in preference to the above space-group names.
They are only intended as comments.
;
_reflns_odcompleteness_completeness 99.88
_reflns_odcompleteness_iscentric 1
_reflns_odcompleteness_theta 66.97
_olex2_refinement_description
;
1. Fixed Uiso
 At 1.2 times of:
  All C(H) groups, All C(H,H) groups
 At 1.5 times of:
  All C(H,H,H) groups
2.a Ternary CH refined with riding coordinates:
 C002(H002), C005(H005), C007(H007), C00A(H00A), C00G(H00G), C00H(H00H)
2.b Secondary CH2 refined with riding coordinates:
 C00B(H00B,H00C)
2.c Aromatic/amide H refined with riding coordinates:
 C008(H008), C00D(H00D), C00E(H00E), C00F(H00F), C00I(H00I), C00J(H00J),
 C00K(H00K), C00L(H00L), C00M(H00M), C00N(H00N), C00P(H00P)
2.d Idealised Me refined as rotating group:
 C00Q(H00O,H00Q,H00R), C00R(H00S,H00T,H00U)
;
_olex2_date_sample_data_collection 2017-11-16
_olex2_submission_special_instructions 'No special instructions were received'

loop_
_space_group_symop_operation_xyz
'x, y, z'
'-x, -y, -z'

loop_
_atom_site_label
_atom_site_type_symbol
_atom_site_fract_x
_atom_site_fract_y
_atom_site_fract_z
_atom_site_U_iso_or_equiv
_atom_site_adp_type
_atom_site_occupancy
_atom_site_site_symmetry_order
_atom_site_calc_flag
_atom_site_refinement_flags_posn
O001 O 0.82972(16) 0.58932(15) 0.50666(12) 0.0568(4) Uani 1 1 d .
C002 C 0.56505(19) 0.42360(17) 0.31820(14) 0.0390(4) Uani 1 1 d .
H002 H 0.5478 0.3522 0.3679 0.047 Uiso 1 1 calc R
C003 C 0.59662(19) 0.57588(18) 0.38625(14) 0.0394(4) Uani 1 1 d .
C004 C 0.36130(19) 0.52643(17) 0.25157(14) 0.0396(4) Uani 1 1 d .
C005 C 0.41151(19) 0.39181(17) 0.22695(14) 0.0387(4) Uani 1 1 d .
H005 H 0.3243 0.3030 0.2326 0.046 Uiso 1 1 calc R
C006 C 0.48311(19) 0.63498(18) 0.34812(14) 0.0403(4) Uani 1 1 d .
C007 C 0.4705(2) 0.37086(18) 0.10939(14) 0.0427(4) Uani 1 1 d .
H007 H 0.4047 0.3875 0.0451 0.051 Uiso 1 1 calc R
C008 C 0.2312(2) 0.53214(19) 0.18706(15) 0.0451(4) Uani 1 1 d .
H008 H 0.1813 0.4521 0.1251 0.054 Uiso 1 1 calc R
C009 C 0.15264(18) 0.64310(18) 0.19680(15) 0.0431(4) Uani 1 1 d .
C00A C 0.6922(2) 0.41350(18) 0.24175(15) 0.0430(4) Uani 1 1 d .
H00A H 0.8047 0.4623 0.2819 0.052 Uiso 1 1 calc R
C00B C 0.6450(2) 0.47998(19) 0.14172(16) 0.0468(4) Uani 1 1 d .
H00B H 0.6514 0.5803 0.1677 0.056 Uiso 1 1 calc R
H00C H 0.7068 0.4734 0.0797 0.056 Uiso 1 1 calc R
C00C C 0.7260(2) 0.65823(19) 0.47625(14) 0.0437(4) Uani 1 1 d .
C00D C 0.0319(2) 0.7979(2) 0.30436(18) 0.0517(5) Uani 1 1 d .
H00D H 0.0110 0.8372 0.3754 0.062 Uiso 1 1 calc R
C00E C 0.5018(2) 0.77989(19) 0.39774(16) 0.0483(4) Uani 1 1 d .
H00E H 0.4282 0.8211 0.3716 0.058 Uiso 1 1 calc R
C00F C 0.0978(2) 0.6818(2) 0.09650(16) 0.0487(4) Uani 1 1 d .
H00F H 0.1183 0.6426 0.0253 0.058 Uiso 1 1 calc R
C00G C 0.5010(2) 0.22473(19) 0.08218(15) 0.0467(4) Uani 1 1 d .
H00G H 0.5313 0.2110 0.0051 0.056 Uiso 1 1 calc R
C00H C 0.6500(2) 0.25192(19) 0.17808(16) 0.0464(4) Uani 1 1 d .
H00H H 0.7407 0.2403 0.1424 0.056 Uiso 1 1 calc R
C00I C 0.7422(2) 0.8005(2) 0.52676(16) 0.0499(4) Uani 1 1 d .
H00I H 0.8269 0.8559 0.5877 0.060 Uiso 1 1 calc R
C00J C 0.1171(2) 0.7029(2) 0.30065(16) 0.0489(4) Uani 1 1 d .
H00J H 0.1510 0.6788 0.3690 0.059 Uiso 1 1 calc R
C00K C 0.5871(3) 0.1334(2) 0.24383(18) 0.0552(5) Uani 1 1 d .
H00K H 0.6470 0.1225 0.3088 0.066 Uiso 1 1 calc R
C00L C 0.0137(2) 0.7774(2) 0.10090(18) 0.0544(5) Uani 1 1 d .
H00L H -0.0189 0.8029 0.0329 0.065 Uiso 1 1 calc R
C00M C 0.6308(2) 0.8599(2) 0.48569(17) 0.0524(5) Uani 1 1 d .
H00M H 0.6441 0.9562 0.5186 0.063 Uiso 1 1 calc R
C00N C 0.4351(3) 0.0458(2) 0.19761(19) 0.0605(5) Uani 1 1 d .
H00N H 0.3763 -0.0318 0.2282 0.073 Uiso 1 1 calc R
C00O C -0.0228(2) 0.8356(2) 0.20456(19) 0.0546(5) Uani 1 1 d .
C00P C 0.3699(3) 0.0849(2) 0.09309(19) 0.0581(5) Uani 1 1 d .
H00P H 0.2703 0.0350 0.0444 0.070 Uiso 1 1 calc R
C00Q C 0.9673(3) 0.6698(2) 0.59296(18) 0.0621(5) Uani 1 1 d .
H00O H 1.0284 0.7576 0.5705 0.093 Uiso 1 1 calc GR
H00Q H 1.0335 0.6114 0.6017 0.093 Uiso 1 1 calc GR
H00R H 0.9337 0.6949 0.6654 0.093 Uiso 1 1 calc GR
C00R C -0.1221(3) 0.9336(3) 0.2088(3) 0.0835(8) Uani 1 1 d .
H00S H -0.1343 0.9634 0.2877 0.125 Uiso 1 1 calc GR
H00T H -0.2270 0.8810 0.1616 0.125 Uiso 1 1 calc GR
H00U H -0.0683 1.0186 0.1800 0.125 Uiso 1 1 calc GR

loop_
_atom_site_aniso_label
_atom_site_aniso_U_11
_atom_site_aniso_U_22
_atom_site_aniso_U_33
_atom_site_aniso_U_23
_atom_site_aniso_U_13
_atom_site_aniso_U_12
O001 0.0550(8) 0.0542(8) 0.0566(8) 0.0035(6) -0.0157(6) 0.0256(6)
C002 0.0394(8) 0.0376(8) 0.0407(8) 0.0121(6) 0.0017(6) 0.0145(6)
C003 0.0392(8) 0.0404(8) 0.0391(8) 0.0112(6) 0.0037(6) 0.0146(7)
C004 0.0363(8) 0.0401(8) 0.0430(8) 0.0106(6) 0.0045(6) 0.0145(6)
C005 0.0366(8) 0.0370(8) 0.0419(8) 0.0104(6) 0.0025(6) 0.0129(6)
C006 0.0381(8) 0.0417(8) 0.0419(8) 0.0110(7) 0.0039(6) 0.0153(7)
C007 0.0493(9) 0.0434(9) 0.0394(8) 0.0120(7) 0.0029(7) 0.0218(7)
C008 0.0395(8) 0.0447(9) 0.0488(9) 0.0053(7) 0.0002(7) 0.0168(7)
C009 0.0303(7) 0.0424(9) 0.0532(9) 0.0082(7) 0.0010(6) 0.0117(6)
C00A 0.0360(8) 0.0417(9) 0.0516(9) 0.0113(7) 0.0033(7) 0.0151(7)
C00B 0.0506(10) 0.0449(9) 0.0511(10) 0.0164(7) 0.0152(8) 0.0201(8)
C00C 0.0429(9) 0.0460(9) 0.0412(8) 0.0105(7) 0.0001(7) 0.0163(7)
C00D 0.0403(9) 0.0510(10) 0.0616(11) 0.0056(8) 0.0104(8) 0.0164(8)
C00E 0.0467(9) 0.0442(9) 0.0548(10) 0.0080(7) 0.0014(8) 0.0209(8)
C00F 0.0416(9) 0.0510(10) 0.0511(10) 0.0073(8) 0.0003(7) 0.0176(8)
C00G 0.0523(10) 0.0461(9) 0.0446(9) 0.0077(7) 0.0034(7) 0.0240(8)
C00H 0.0440(9) 0.0460(9) 0.0530(10) 0.0096(7) 0.0048(7) 0.0227(7)
C00I 0.0475(9) 0.0489(10) 0.0453(9) 0.0019(7) -0.0033(7) 0.0144(8)
C00J 0.0423(9) 0.0512(10) 0.0538(10) 0.0135(8) 0.0070(7) 0.0169(8)
C00K 0.0658(12) 0.0443(10) 0.0606(11) 0.0141(8) 0.0008(9) 0.0280(9)
C00L 0.0488(10) 0.0500(10) 0.0605(11) 0.0106(8) -0.0073(8) 0.0187(8)
C00M 0.0546(10) 0.0421(9) 0.0563(11) 0.0012(8) 0.0025(8) 0.0188(8)
C00N 0.0724(13) 0.0393(9) 0.0669(12) 0.0152(8) 0.0035(10) 0.0168(9)
C00O 0.0393(9) 0.0448(10) 0.0745(13) 0.0037(8) -0.0039(8) 0.0171(8)
C00P 0.0562(11) 0.0399(9) 0.0701(12) 0.0053(8) -0.0064(9) 0.0151(8)
C00Q 0.0570(11) 0.0660(12) 0.0568(11) 0.0075(9) -0.0168(9) 0.0247(10)
C00R 0.0780(16) 0.0751(15) 0.0993(19) -0.0039(13) -0.0126(14) 0.0495(14)

loop_
_atom_type_symbol
_atom_type_description
_atom_type_scat_dispersion_real
_atom_type_scat_dispersion_imag
_atom_type_scat_source
C C 0.0181 0.0091 'International Tables Vol C Tables 4.2.6.8 and 6.1.1.4'
H H 0.0000 0.0000 'International Tables Vol C Tables 4.2.6.8 and 6.1.1.4'
O O 0.0492 0.0322 'International Tables Vol C Tables 4.2.6.8 and 6.1.1.4'

loop_
_geom_angle_atom_site_label_1
_geom_angle_atom_site_label_2
_geom_angle_atom_site_label_3
_geom_angle
C00C O001 C00Q 117.99(15)
C003 C002 H002 111.9
C003 C002 C005 103.64(12)
C003 C002 C00A 114.01(13)
C005 C002 H002 111.9
C00A C002 H002 111.9
C00A C002 C005 102.69(13)
C006 C003 C002 113.00(14)
C006 C003 C00C 120.46(15)
C00C C003 C002 126.51(14)
C006 C004 C005 107.35(13)
C008 C004 C005 120.92(15)
C008 C004 C006 131.68(15)
C002 C005 H005 111.1
C004 C005 C002 106.54(13)
C004 C005 H005 111.1
C004 C005 C007 113.26(13)
C007 C005 C002 103.55(13)
C007 C005 H005 111.1
C003 C006 C004 109.40(14)
C003 C006 C00E 119.92(15)
C00E C006 C004 130.59(15)
C005 C007 H007 114.2
C005 C007 C00G 111.23(13)
C00B C007 C005 101.05(13)
C00B C007 H007 114.2
C00B C007 C00G 100.40(13)
C00G C007 H007 114.2
C004 C008 H008 114.3
C004 C008 C009 131.46(17)
C009 C008 H008 114.3
C00F C009 C008 119.57(16)
C00J C009 C008 123.04(16)
C00J C009 C00F 117.15(16)
C002 C00A H00A 114.4
C002 C00A C00H 109.60(14)
C00B C00A C002 101.23(12)
C00B C00A H00A 114.4
C00B C00A C00H 101.17(14)
C00H C00A H00A 114.4
C007 C00B C00A 94.65(13)
C007 C00B H00B 112.8
C007 C00B H00C 112.8
C00A C00B H00B 112.8
C00A C00B H00C 112.8
H00B C00B H00C 110.3
O001 C00C C003 115.49(15)
O001 C00C C00I 125.08(16)
C00I C00C C003 119.42(15)
C00J C00D H00D 119.3
C00O C00D H00D 119.3
C00O C00D C00J 121.48(18)
C006 C00E H00E 120.6
C00M C00E C006 118.83(16)
C00M C00E H00E 120.6
C009 C00F H00F 119.3
C00L C00F C009 121.36(18)
C00L C00F H00F 119.3
C007 C00G H00G 109.7
C007 C00G C00H 102.33(13)
C00H C00G H00G 109.7
C00P C00G C007 118.58(15)
C00P C00G H00G 109.7
C00P C00G C00H 106.42(14)
C00A C00H C00G 103.23(12)
C00A C00H H00H 110.5
C00G C00H H00H 110.5
C00K C00H C00A 118.28(15)
C00K C00H C00G 103.22(15)
C00K C00H H00H 110.5
C00C C00I H00I 120.2
C00C C00I C00M 119.63(16)
C00M C00I H00I 120.2
C009 C00J H00J 119.4
C00D C00J C009 121.20(17)
C00D C00J H00J 119.4
C00H C00K H00K 124.1
C00N C00K C00H 111.86(17)
C00N C00K H00K 124.1
C00F C00L H00L 119.4
C00F C00L C00O 121.27(18)
C00O C00L H00L 119.4
C00E C00M C00I 121.70(16)
C00E C00M H00M 119.1
C00I C00M H00M 119.1
C00K C00N H00N 123.5
C00K C00N C00P 113.06(18)
C00P C00N H00N 123.5
C00D C00O C00R 121.0(2)
C00L C00O C00D 117.51(17)
C00L C00O C00R 121.5(2)
C00G C00P H00P 127.5
C00N C00P C00G 105.09(16)
C00N C00P H00P 127.5
O001 C00Q H00O 109.5
O001 C00Q H00Q 109.5
O001 C00Q H00R 109.5
H00O C00Q H00Q 109.5
H00O C00Q H00R 109.5
H00Q C00Q H00R 109.5
C00O C00R H00S 109.5
C00O C00R H00T 109.5
C00O C00R H00U 109.5
H00S C00R H00T 109.5
H00S C00R H00U 109.5
H00T C00R H00U 109.5

loop_
_geom_bond_atom_site_label_1
_geom_bond_atom_site_label_2
_geom_bond_distance
O001 C00C 1.368(2)
O001 C00Q 1.410(2)
C002 H002 0.9800
C002 C003 1.504(2)
C002 C005 1.554(2)
C002 C00A 1.541(2)
C003 C006 1.395(2)
C003 C00C 1.396(2)
C004 C005 1.533(2)
C004 C006 1.478(2)
C004 C008 1.339(2)
C005 H005 0.9800
C005 C007 1.546(2)
C006 C00E 1.403(2)
C007 H007 0.9800
C007 C00B 1.532(2)
C007 C00G 1.546(2)
C008 H008 0.9300
C008 C009 1.479(2)
C009 C00F 1.397(2)
C009 C00J 1.388(3)
C00A H00A 0.9800
C00A C00B 1.535(2)
C00A C00H 1.551(2)
C00B H00B 0.9700
C00B H00C 0.9700
C00C C00I 1.388(3)
C00D H00D 0.9300
C00D C00J 1.387(2)
C00D C00O 1.386(3)
C00E H00E 0.9300
C00E C00M 1.376(2)
C00F H00F 0.9300
C00F C00L 1.384(3)
C00G H00G 0.9800
C00G C00H 1.567(2)
C00G C00P 1.523(3)
C00H H00H 0.9800
C00H C00K 1.507(3)
C00I H00I 0.9300
C00I C00M 1.393(3)
C00J H00J 0.9300
C00K H00K 0.9300
C00K C00N 1.336(3)
C00L H00L 0.9300
C00L C00O 1.385(3)
C00M H00M 0.9300
C00N H00N 0.9300
C00N C00P 1.475(3)
C00O C00R 1.510(3)
C00P H00P 0.9300
C00Q H00O 0.9600
C00Q H00Q 0.9600
C00Q H00R 0.9600
C00R H00S 0.9600
C00R H00T 0.9600
C00R H00U 0.9600
